data_4061221
loop_
_publ_author_name
'Jamal Moussa'
'Carine Guyard-Duhayon'
'Patrick Herson'
'Marie Noelle Rager'
'Hani Amouri'
'Anny Jutand'

_publ_section_title
;
eta5-Semiquinone Complexes and the Related p- eta4-Benzoquinone
of Pentamethylcyclopentadienyl-Rhodium and -Iridium:
Synthesis, Structures, Hydrogen Bonding and Electrochemical Behavior
;
_journal_name_full Organometallics
_journal_paper_doi 10.1021/om049292t
_journal_year 2004
_chemical_formula_moiety 'C16 H19 Ir O2, C F3 O3 S'
_chemical_formula_sum 'C17 H19 F3 Ir O5 S'
_chemical_formula_weight 584.62
_space_group_IT_number 14
_symmetry_cell_setting monoclinic
_symmetry_space_group_name_Hall '-P 2yn'
_symmetry_space_group_name_H-M 'P 1 21/n 1'
_cell_angle_alpha 90
_cell_angle_beta 93.464(6)
_cell_angle_gamma 90
_cell_formula_units_Z 8
_cell_length_a 8.5212(4)
_cell_length_b 13.4936(14)
_cell_length_c 33.614(3)
_cell_measurement_temperature 295
_cell_volume 3857.9(6)
_diffrn_ambient_temperature 295
_exptl_crystal_density_diffrn 2.013
_cod_depositor_comments
;
The following automatic conversions were performed:
'_symmetry_cell_setting' value 'Monoclinic' changed to 'monoclinic'
according to '/home/saulius/struct/CIF-dictionaries/cif_core.dic'
dictionary named 'cif_core.dic' version 2.4.1 from 2010-06-29.

Automatic conversion script
Id: cif_fix_enum 1527 2010-12-29 10:47:43Z saulius 
;
_cod_original_sg_symbol_H-M 'P 21/n'
_cod_original_formula_sum 'C17 H19 F3 Ir O5 S '
_cod_database_code 4061221

loop_
_symmetry_equiv_pos_as_xyz
x,y,z
-x,-y,-z
-x+1/2,y+1/2,-z+1/2
x+1/2,-y+1/2,z+1/2

loop_
_atom_site_label
_atom_site_type_symbol
_atom_site_fract_x
_atom_site_fract_y
_atom_site_fract_z
_atom_site_U_iso_or_equiv
_atom_site_occupancy
_atom_site_adp_type
_atom_site_refinement_flags_posn
_atom_site_refinement_flags_adp
_atom_site_refinement_flags_occupancy
_atom_site_disorder_assembly
_atom_site_disorder_group
_atom_site_attached_hydrogens
Ir1 Ir 0.60575(4) 0.83492(3) 0.095058(9) 0.0271 1.0000 Uani . . . . . .
C1 C 0.4155(14) 0.7733(8) 0.1359(3) 0.0383 1.0000 Uani . . . . . .
C2 C 0.5118(13) 0.8503(8) 0.1546(3) 0.0353 1.0000 Uani . . . . . .
C3 C 0.5173(12) 0.9455(7) 0.1368(3) 0.0335 1.0000 Uani . . . . . .
C4 C 0.4281(12) 0.9710(7) 0.1009(3) 0.0354 1.0000 Uani . . . . . .
C5 C 0.3616(11) 0.8871(7) 0.0795(3) 0.0330 1.0000 Uani . . . . . .
C6 C 0.3532(11) 0.7923(8) 0.0968(3) 0.0335 1.0000 Uani . . . . . .
C10 C 0.7697(14) 0.7177(8) 0.0823(3) 0.0406 1.0000 Uani . . . . . .
C11 C 0.8534(12) 0.7938(10) 0.1036(3) 0.0433 1.0000 Uani . . . . . .
C12 C 0.8394(12) 0.8816(8) 0.0804(3) 0.0389 1.0000 Uani . . . . . .
C13 C 0.7496(14) 0.8599(8) 0.0445(3) 0.0416 1.0000 Uani . . . . . .
C14 C 0.7038(13) 0.7581(9) 0.0460(3) 0.0406 1.0000 Uani . . . . . .
C15 C 0.760(2) 0.6128(11) 0.0975(5) 0.0813 1.0000 Uani . . . . . .
C16 C 0.9469(14) 0.7851(15) 0.1427(4) 0.0716 1.0000 Uani . . . . . .
C17 C 0.912(2) 0.9819(13) 0.0897(6) 0.0922 1.0000 Uani . . . . . .
C18 C 0.711(2) 0.9295(13) 0.0103(4) 0.0785 1.0000 Uani . . . . . .
C19 C 0.612(2) 0.6997(15) 0.0139(5) 0.0858 1.0000 Uani . . . . . .
O1 O 0.4021(11) 0.6885(6) 0.1547(2) 0.0565 1.0000 Uani . . . . . .
O2 O 0.4237(10) 1.0567(5) 0.0853(2) 0.0444 1.0000 Uani . . . . . .
Ir2 Ir 0.28787(3) 0.33245(3) 0.155560(8) 0.0228 1.0000 Uani . . . . . .
C101 C 0.4974(10) 0.2716(7) 0.1212(3) 0.0317 1.0000 Uani . . . . . .
C102 C 0.3581(12) 0.2917(8) 0.0954(3) 0.0318 1.0000 Uani . . . . . .
C103 C 0.2905(13) 0.3869(8) 0.0936(3) 0.0388 1.0000 Uani . . . . . .
C104 C 0.3558(15) 0.4699(8) 0.1158(4) 0.0434 1.0000 Uani . . . . . .
C105 C 0.4746(12) 0.4431(7) 0.1459(3) 0.0334 1.0000 Uani . . . . . .
C106 C 0.5445(10) 0.3481(7) 0.1496(3) 0.0294 1.0000 Uani . . . . . .
C110 C 0.1808(11) 0.2072(8) 0.1844(3) 0.0316 1.0000 Uani . . . . . .
C111 C 0.0607(11) 0.2657(8) 0.1641(3) 0.0332 1.0000 Uani . . . . . .
C112 C 0.0653(10) 0.3648(8) 0.1812(3) 0.0360 1.0000 Uani . . . . . .
C113 C 0.1867(12) 0.3639(9) 0.2125(3) 0.0398 1.0000 Uani . . . . . .
C114 C 0.2570(11) 0.2670(9) 0.2147(3) 0.0363 1.0000 Uani . . . . . .
C115 C 0.2172(15) 0.1010(8) 0.1754(4) 0.0470 1.0000 Uani . . . . . .
C116 C -0.0550(14) 0.2308(10) 0.1321(3) 0.0502 1.0000 Uani . . . . . .
C117 C -0.0366(15) 0.4509(11) 0.1696(4) 0.0614 1.0000 Uani . . . . . .
C118 C 0.2285(15) 0.4477(12) 0.2401(4) 0.0655 1.0000 Uani . . . . . .
C119 C 0.3842(14) 0.2340(12) 0.2446(4) 0.0557 1.0000 Uani . . . . . .
O101 O 0.5659(8) 0.1863(5) 0.1231(2) 0.0416 1.0000 Uani . . . . . .
O102 O 0.2978(12) 0.5562(6) 0.1109(3) 0.0585 1.0000 Uani . . . . . .
S1 S 0.0990(5) 0.7561(3) -0.01033(13) 0.0718(10) 1.0000 Uiso D . . . . .
C20 C 0.173(3) 0.6336(10) -0.0230(6) 0.147(10) 1.0000 Uiso D . . . . .
O21 O -0.0391(15) 0.7700(10) -0.0368(4) 0.089(3) 1.0000 Uiso . . . . . .
O22 O 0.241(2) 0.8052(15) -0.0187(6) 0.147(6) 1.0000 Uiso . . . . . .
O23 O 0.074(2) 0.7497(16) 0.0309(7) 0.166(8) 1.0000 Uiso . . . . . .
F1 F 0.2616(18) 0.5921(12) 0.0054(5) 0.139(5) 1.0000 Uiso D . . . . .
F2 F 0.070(2) 0.5692(16) -0.0364(6) 0.195(8) 1.0000 Uiso D . . . . .
F3 F 0.244(3) 0.6355(18) -0.0563(7) 0.212(9) 1.0000 Uiso D . . . . .
S101 S 0.7866(3) 1.0068(2) 0.23409(8) 0.0439(6) 1.0000 Uiso . . . . . .
C120 C 0.8285(17) 1.1331(11) 0.2487(4) 0.059(3) 1.0000 Uiso . . . . . .
O121 O 0.8513(13) 0.9515(9) 0.2671(3) 0.074(3) 1.0000 Uiso . . . . . .
O122 O 0.6196(11) 1.0064(8) 0.2288(3) 0.064(2) 1.0000 Uiso . . . . . .
O123 O 0.8652(11) 0.9974(9) 0.1973(3) 0.069(2) 1.0000 Uiso . . . . . .
F121 F 0.7601(11) 1.1559(7) 0.2822(3) 0.080(2) 1.0000 Uiso . . . . . .
F122 F 0.7756(13) 1.1997(9) 0.2217(3) 0.096(3) 1.0000 Uiso . . . . . .
F123 F 0.9820(11) 1.1481(7) 0.2556(3) 0.078(2) 1.0000 Uiso . . . . . .
H21 H 0.5743 0.8364 0.1803 0.130(12) 1.0000 Uiso . . . . . .
H31 H 0.5880 0.9973 0.1498 0.130(12) 1.0000 Uiso . . . . . .
H51 H 0.3193 0.8963 0.0512 0.130(12) 1.0000 Uiso . . . . . .
H61 H 0.3013 0.7369 0.0807 0.130(12) 1.0000 Uiso . . . . . .
H151 H 0.6965 0.5709 0.0777 0.130(12) 1.0000 Uiso . . . . . .
H152 H 0.8690 0.5835 0.1011 0.130(12) 1.0000 Uiso . . . . . .
H153 H 0.7102 0.6115 0.1236 0.130(12) 1.0000 Uiso . . . . . .
H161 H 0.9923 0.8508 0.1510 0.130(12) 1.0000 Uiso . . . . . .
H162 H 1.0335 0.7358 0.1407 0.130(12) 1.0000 Uiso . . . . . .
H163 H 0.8759 0.7618 0.1641 0.130(12) 1.0000 Uiso . . . . . .
H171 H 0.8815 1.0302 0.0679 0.130(12) 1.0000 Uiso . . . . . .
H172 H 1.0289 0.9769 0.0928 0.130(12) 1.0000 Uiso . . . . . .
H173 H 0.8722 1.0082 0.1155 0.130(12) 1.0000 Uiso . . . . . .
H181 H 0.6455 0.8941 -0.0113 0.130(12) 1.0000 Uiso . . . . . .
H182 H 0.8096 0.9540 -0.0012 0.130(12) 1.0000 Uiso . . . . . .
H183 H 0.6496 0.9878 0.0195 0.130(12) 1.0000 Uiso . . . . . .
H191 H 0.5778 0.7447 -0.0087 0.130(12) 1.0000 Uiso . . . . . .
H192 H 0.6795 0.6457 0.0037 0.130(12) 1.0000 Uiso . . . . . .
H193 H 0.5168 0.6695 0.0252 0.130(12) 1.0000 Uiso . . . . . .
H1021 H 0.3096 0.2365 0.0787 0.130(12) 1.0000 Uiso . . . . . .
H1031 H 0.1914 0.3969 0.0760 0.130(12) 1.0000 Uiso . . . . . .
H1051 H 0.5096 0.4952 0.1658 0.130(12) 1.0000 Uiso . . . . . .
H1061 H 0.6258 0.3341 0.1716 0.130(12) 1.0000 Uiso . . . . . .
H1151 H 0.3058 0.0774 0.1938 0.130(12) 1.0000 Uiso . . . . . .
H1152 H 0.2479 0.0951 0.1471 0.130(12) 1.0000 Uiso . . . . . .
H1153 H 0.1221 0.0589 0.1789 0.130(12) 1.0000 Uiso . . . . . .
H1161 H -0.1256 0.2869 0.1231 0.130(12) 1.0000 Uiso . . . . . .
H1162 H 0.0014 0.2056 0.1090 0.130(12) 1.0000 Uiso . . . . . .
H1163 H -0.1206 0.1761 0.1427 0.130(12) 1.0000 Uiso . . . . . .
H1171 H -0.0067 0.5096 0.1869 0.130(12) 1.0000 Uiso . . . . . .
H1172 H -0.0239 0.4688 0.1411 0.130(12) 1.0000 Uiso . . . . . .
H1173 H -0.1499 0.4343 0.1731 0.130(12) 1.0000 Uiso . . . . . .
H1181 H 0.3190 0.4280 0.2590 0.130(12) 1.0000 Uiso . . . . . .
H1182 H 0.2607 0.5072 0.2245 0.130(12) 1.0000 Uiso . . . . . .
H1183 H 0.1366 0.4656 0.2557 0.130(12) 1.0000 Uiso . . . . . .
H1191 H 0.4182 0.2911 0.2626 0.130(12) 1.0000 Uiso . . . . . .
H1192 H 0.4782 0.2103 0.2307 0.130(12) 1.0000 Uiso . . . . . .
H1193 H 0.3453 0.1791 0.2614 0.130(12) 1.0000 Uiso . . . . . .

loop_
_atom_site_aniso_label
_atom_site_aniso_U_11
_atom_site_aniso_U_22
_atom_site_aniso_U_33
_atom_site_aniso_U_23
_atom_site_aniso_U_13
_atom_site_aniso_U_12
Ir1 0.03293(19) 0.02444(16) 0.02371(16) -0.00262(14) -0.00001(13) 0.00320(15)
C1 0.055(6) 0.030(5) 0.030(5) 0.002(4) 0.008(4) 0.004(5)
C2 0.047(6) 0.039(6) 0.019(4) -0.003(4) -0.004(4) 0.004(4)
C3 0.038(5) 0.028(5) 0.035(5) -0.014(4) 0.007(4) 0.004(4)
C4 0.037(5) 0.035(5) 0.034(5) -0.005(4) 0.003(4) 0.013(4)
C5 0.030(5) 0.034(5) 0.035(5) -0.006(4) 0.000(4) 0.004(4)
C6 0.026(5) 0.043(5) 0.033(5) -0.002(4) 0.012(4) -0.005(4)
C10 0.050(6) 0.032(5) 0.042(5) -0.001(4) 0.021(5) 0.009(5)
C11 0.027(5) 0.071(8) 0.031(5) -0.007(5) -0.003(4) 0.014(5)
C12 0.031(5) 0.036(5) 0.051(6) -0.005(5) 0.011(4) 0.001(4)
C13 0.049(6) 0.043(6) 0.034(5) 0.003(4) 0.011(4) 0.000(5)
C14 0.044(6) 0.055(6) 0.025(4) -0.014(4) 0.012(4) 0.014(5)
C15 0.105(13) 0.045(7) 0.100(12) 0.023(8) 0.055(11) 0.033(8)
C16 0.033(6) 0.136(15) 0.044(7) 0.001(8) -0.013(5) 0.019(8)
C17 0.076(10) 0.080(12) 0.123(15) -0.037(11) 0.031(10) -0.051(10)
C18 0.103(13) 0.089(12) 0.046(7) 0.027(8) 0.020(8) 0.020(10)
C19 0.091(12) 0.105(14) 0.063(9) -0.047(9) 0.020(8) -0.024(10)
O1 0.074(6) 0.047(5) 0.047(4) 0.014(4) 0.000(4) -0.005(4)
O2 0.053(5) 0.028(4) 0.050(4) 0.000(3) -0.012(4) 0.008(3)
Ir2 0.02088(15) 0.02355(16) 0.02403(15) -0.00104(14) 0.00221(11) -0.00188(14)
C101 0.023(4) 0.035(5) 0.039(5) -0.004(4) 0.020(4) -0.001(4)
C102 0.037(5) 0.035(5) 0.024(4) -0.002(4) 0.005(4) -0.006(4)
C103 0.043(6) 0.042(6) 0.031(5) 0.003(4) -0.004(4) -0.005(5)
C104 0.053(7) 0.031(5) 0.046(6) 0.005(4) 0.004(5) -0.005(5)
C105 0.037(5) 0.025(4) 0.039(5) 0.000(4) 0.004(4) -0.014(4)
C106 0.019(4) 0.042(5) 0.028(4) -0.008(4) 0.010(3) -0.014(4)
C110 0.035(5) 0.040(5) 0.021(4) 0.003(4) 0.016(4) -0.001(4)
C111 0.029(5) 0.040(5) 0.031(5) 0.000(4) 0.005(4) 0.000(4)
C112 0.016(4) 0.042(5) 0.051(6) -0.011(4) 0.004(4) 0.005(4)
C113 0.033(5) 0.052(6) 0.036(5) -0.010(4) 0.014(4) -0.003(4)
C114 0.031(5) 0.053(6) 0.025(4) 0.004(4) 0.010(4) -0.003(4)
C115 0.051(7) 0.033(5) 0.059(7) 0.006(5) 0.015(6) -0.001(5)
C116 0.046(6) 0.068(8) 0.035(5) -0.003(5) -0.009(5) -0.020(6)
C117 0.043(7) 0.071(9) 0.070(9) 0.001(7) -0.004(6) 0.033(6)
C118 0.044(7) 0.082(10) 0.072(9) -0.044(8) 0.014(6) -0.003(7)
C119 0.039(6) 0.085(10) 0.042(6) 0.010(6) -0.002(5) 0.006(6)
O101 0.033(4) 0.038(4) 0.055(4) -0.007(3) 0.011(3) 0.005(3)
O102 0.076(6) 0.029(4) 0.068(6) 0.009(4) -0.018(5) -0.003(4)

loop_
_geom_bond_atom_site_label_1
_geom_bond_site_symmetry_1
_geom_bond_atom_site_label_2
_geom_bond_site_symmetry_2
_geom_bond_distance
_geom_bond_publ_flag
Ir1 . C14 . 2.157(9) yes
Ir1 . C13 . 2.180(10) yes
Ir1 . C12 . 2.173(10) yes
Ir1 . C11 . 2.184(10) yes
Ir1 . C10 . 2.170(10) yes
Ir1 . C6 . 2.232(9) yes
Ir1 . C5 . 2.228(9) yes
Ir1 . C4 . 2.395(9) yes
Ir1 . C3 . 2.213(9) yes
Ir1 . C2 . 2.210(9) yes
Ir1 . C1 . 2.339(11) yes
C1 . O1 . 1.315(13) yes
C1 . C6 . 1.412(14) yes
C1 . C2 . 1.445(14) yes
C2 . H21 . 1.005 no
C2 . C3 . 1.418(14) yes
C3 . H31 . 1.005 no
C3 . C4 . 1.431(14) yes
C4 . O2 . 1.269(12) yes
C4 . C5 . 1.438(14) yes
C5 . H51 . 1.006 no
C5 . C6 . 1.407(15) yes
C6 . H61 . 1.009 no
C10 . C15 . 1.509(17) yes
C10 . C14 . 1.419(15) yes
C10 . C11 . 1.420(16) yes
C11 . C16 . 1.498(15) yes
C11 . C12 . 1.420(16) yes
C12 . C17 . 1.512(17) yes
C12 . C13 . 1.420(16) yes
C13 . C18 . 1.507(17) yes
C13 . C14 . 1.430(16) yes
C14 . C19 . 1.514(18) yes
C15 . H153 . 0.997 no
C15 . H152 . 1.006 no
C15 . H151 . 1.008 no
C16 . H163 . 1.016 no
C16 . H162 . 0.999 no
C16 . H161 . 1.000 no
C17 . H173 . 1.014 no
C17 . H172 . 0.998 no
C17 . H171 . 1.003 no
C18 . H183 . 1.002 no
C18 . H182 . 1.005 no
C18 . H181 . 1.007 no
C19 . H193 . 1.006 no
C19 . H192 . 0.999 no
C19 . H191 . 1.002 no
Ir2 . C114 . 2.205(9) yes
Ir2 . C113 . 2.188(10) yes
Ir2 . C112 . 2.175(9) yes
Ir2 . C111 . 2.170(10) yes
Ir2 . C110 . 2.177(9) yes
Ir2 . C106 . 2.217(8) yes
Ir2 . C105 . 2.220(9) yes
Ir2 . C104 . 2.379(11) yes
Ir2 . C103 . 2.211(10) yes
Ir2 . C102 . 2.214(9) yes
Ir2 . C101 . 2.334(8) yes
C101 . O101 . 1.290(12) yes
C101 . C106 . 1.446(13) yes
C101 . C102 . 1.453(14) yes
C102 . H1021 . 1.005 no
C102 . C103 . 1.408(15) yes
C103 . H1031 . 1.010 no
C103 . C104 . 1.440(15) yes
C104 . O102 . 1.272(14) yes
C104 . C105 . 1.434(15) yes
C105 . H1051 . 1.003 no
C105 . C106 . 1.416(14) yes
C106 . H1061 . 1.001 no
C110 . C115 . 1.501(15) yes
C110 . C114 . 1.424(14) yes
C110 . C111 . 1.432(14) yes
C111 . C116 . 1.491(14) yes
C111 . C112 . 1.456(14) yes
C112 . C117 . 1.488(15) yes
C112 . C113 . 1.430(15) yes
C113 . C118 . 1.492(16) yes
C113 . C114 . 1.437(16) yes
C114 . C119 . 1.501(15) yes
C115 . H1153 . 1.002 no
C115 . H1152 . 1.006 no
C115 . H1151 . 0.997 no
C116 . H1163 . 1.004 no
C116 . H1162 . 0.999 no
C116 . H1161 . 1.003 no
C117 . H1173 . 1.005 no
C117 . H1172 . 1.000 no
C117 . H1171 . 1.007 no
C118 . H1183 . 0.999 no
C118 . H1182 . 1.005 no
C118 . H1181 . 1.007 no
C119 . H1193 . 1.000 no
C119 . H1192 . 1.004 no
C119 . H1191 . 1.010 no
S1 . O23 . 1.42(2) yes
S1 . O22 . 1.425(19) yes
S1 . O21 . 1.443(13) yes
S1 . C20 . 1.829(9) yes
C20 . F3 . 1.306(9) yes
C20 . F2 . 1.294(9) yes
C20 . F1 . 1.308(9) yes
S101 . O123 . 1.446(10) yes
S101 . O122 . 1.423(9) yes
S101 . O121 . 1.420(12) yes
S101 . C120 . 1.803(15) yes
C120 . F123 . 1.331(16) yes
C120 . F122 . 1.336(17) yes
C120 . F121 . 1.334(16) yes
